data_7060292
loop_
_publ_author_name
'Xin, Yu'
'Zhou, Jun'
'Xing, Yong Heng'
'Bai, Feng Ying'
'Sun, Li Xian'

_publ_section_title
;
 A series of porous 3D inorganic--organic hybrid framework crystalline
 materials based on 5-aminoisophthalic acid for photocatalytic degradation
 of crystal violet
;
_journal_issue 7
_journal_name_full 'New Journal of Chemistry'
_journal_page_first 3432
_journal_page_last 3440
_journal_paper_doi 10.1039/D0NJ05472K
_journal_volume 45
_journal_year 2021
_chemical_formula_moiety 'C13 H9 Cr N2 O4, 2(H2 O)'
_chemical_formula_sum 'C13 H13 Cr N2 O6'
_chemical_formula_weight 345.25
_space_group_crystal_system monoclinic
_space_group_IT_number 14
_space_group_name_Hall '-P 2ybc'
_space_group_name_H-M_alt 'P 1 21/c 1'
_atom_sites_solution_hydrogens mixed
_audit_block_doi 10.5517/ccdc.csd.cc25qjgx
_audit_creation_date 2020-07-12
_audit_creation_method
;
Olex2 1.2
(compiled 2018.05.29 svn.r3508 for OlexSys, GUI svn.r5506)
;
_audit_update_record
;
2020-07-20 deposited with the CCDC.	2020-12-28 downloaded from the CCDC.
;
_cell_angle_alpha 90
_cell_angle_beta 108.7710(10)
_cell_angle_gamma 90
_cell_formula_units_Z 4
_cell_length_a 12.5435(9)
_cell_length_b 7.6671(6)
_cell_length_c 16.1534(11)
_cell_measurement_reflns_used 3585
_cell_measurement_temperature 293.15
_cell_measurement_theta_max 28.076
_cell_measurement_theta_min 3.163
_cell_volume 1470.88(19)
_computing_cell_refinement 'SAINT v8.34A (Bruker, 2013)'
_computing_data_reduction 'SAINT v8.34A (Bruker, 2013)'
_computing_molecular_graphics 'Olex2 (Dolomanov et al., 2009)'
_computing_publication_material 'Olex2 (Dolomanov et al., 2009)'
_computing_structure_refinement 'ShelXL (Sheldrick, 2015)'
_computing_structure_solution 'SHELXS-97 (Sheldrick, 1990)'
_diffrn_ambient_temperature 293.15
_diffrn_measured_fraction_theta_full 0.999
_diffrn_measured_fraction_theta_max 0.975
_diffrn_measurement_device_type 'CCD area detector'
_diffrn_measurement_method 'phi and omega scans'
_diffrn_radiation_monochromator graphite
_diffrn_radiation_type MoK\a
_diffrn_radiation_wavelength 0.71073
_diffrn_reflns_av_R_equivalents 0.0193
_diffrn_reflns_av_unetI/netI 0.0257
_diffrn_reflns_Laue_measured_fraction_full 0.999
_diffrn_reflns_Laue_measured_fraction_max 0.975
_diffrn_reflns_limit_h_max 14
_diffrn_reflns_limit_h_min -16
_diffrn_reflns_limit_k_max 10
_diffrn_reflns_limit_k_min -10
_diffrn_reflns_limit_l_max 21
_diffrn_reflns_limit_l_min -11
_diffrn_reflns_number 8911
_diffrn_reflns_point_group_measured_fraction_full 0.999
_diffrn_reflns_point_group_measured_fraction_max 0.975
_diffrn_reflns_theta_full 25.242
_diffrn_reflns_theta_max 28.105
_diffrn_reflns_theta_min 1.715
_exptl_absorpt_coefficient_mu 0.808
_exptl_absorpt_correction_T_max 0.7457
_exptl_absorpt_correction_T_min 0.6515
_exptl_absorpt_correction_type none
_exptl_absorpt_process_details
;
SADABS-2014/5 (Bruker,2014/5) was used for absorption correction.
wR2(int) was 0.0477 before and 0.0303 after correction.
The Ratio of minimum to maximum transmission is 0.8737.
The \l/2 correction factor is 0.00150.
;
_exptl_crystal_colour 'clear light colourless'
_exptl_crystal_colour_lustre clear
_exptl_crystal_colour_modifier light
_exptl_crystal_colour_primary colourless
_exptl_crystal_density_diffrn 1.559
_exptl_crystal_density_method 'not measured'
_exptl_crystal_description block
_exptl_crystal_F_000 708
_exptl_crystal_size_max 0.56
_exptl_crystal_size_mid 0.45
_exptl_crystal_size_min 0.36
_refine_diff_density_max 1.817
_refine_diff_density_min -1.360
_refine_diff_density_rms 0.167
_refine_ls_extinction_coef 0.032(5)
_refine_ls_extinction_expression Fc^*^=kFc[1+0.001xFc^2^\l^3^/sin(2\q)]^-1/4^
_refine_ls_extinction_method 'SHELXL-2018/3 (Sheldrick 2018)'
_refine_ls_goodness_of_fit_ref 1.079
_refine_ls_hydrogen_treatment constr
_refine_ls_matrix_type full
_refine_ls_number_parameters 200
_refine_ls_number_reflns 3504
_refine_ls_number_restraints 0
_refine_ls_restrained_S_all 1.079
_refine_ls_R_factor_all 0.0966
_refine_ls_R_factor_gt 0.0835
_refine_ls_shift/su_max 0.000
_refine_ls_shift/su_mean 0.000
_refine_ls_structure_factor_coef Fsqd
_refine_ls_weighting_details 'w=1/[\s^2^(Fo^2^)+(0.1518P)^2^+3.8457P] where P=(Fo^2^+2Fc^2^)/3'
_refine_ls_weighting_scheme calc
_refine_ls_wR_factor_gt 0.2395
_refine_ls_wR_factor_ref 0.2525
_reflns_Friedel_coverage 0.000
_reflns_number_gt 2861
_reflns_number_total 3504
_reflns_threshold_expression 'I > 2\s(I)'
_cod_data_source_file d0nj05472k2.cif
_cod_data_source_block zj_CCDC2
_cod_depositor_comments 'Adding full bibliography for 7060289--7060295.cif.'
_cod_database_code 7060292
_shelx_shelxl_version_number 2018/3
_shelx_space_group_comment
;
The symmetry employed for this shelxl refinement is uniquely defined
by the following loop, which should always be used as a source of
symmetry information in preference to the above space-group names.
They are only intended as comments.
;
_shelx_estimated_absorpt_t_max 0.760
_shelx_estimated_absorpt_t_min 0.660
_olex2_refinement_description
;
1. Fixed Uiso
 At 1.2 times of:
  All C(H) groups, All N(H,H) groups
 At 1.5 times of:
  All O(H,H) groups
2.a Riding coordinates:
 O2W(H2WA,H2WB), O1W(H1WA,H1WB)
2.b Secondary CH2 refined with riding coordinates:
 N1(H1A,H1B)
2.c Aromatic/amide H refined with riding coordinates:
 C8(H8), C6(H6), C3(H3), C10(H10), C9(H9), C13(H13), C12A(H12A)
;
_olex2_submission_special_instructions 'No special instructions were received'

loop_
_space_group_symop_operation_xyz
'x, y, z'
'-x, y+1/2, -z+1/2'
'-x, -y, -z'
'x, -y-1/2, z-1/2'

loop_
_atom_site_label
_atom_site_type_symbol
_atom_site_fract_x
_atom_site_fract_y
_atom_site_fract_z
_atom_site_U_iso_or_equiv
_atom_site_adp_type
_atom_site_occupancy
_atom_site_site_symmetry_order
_atom_site_calc_flag
_atom_site_refinement_flags_posn
_atom_site_refinement_flags_adp
_atom_site_refinement_flags_occupancy
_atom_site_disorder_assembly
_atom_site_disorder_group
Cr1 Cr 0.31094(6) 0.99607(7) 0.18403(4) 0.0260(3) Uani 1 1 d . . . . .
N1 N 0.4562(4) 0.8775(5) 0.1644(3) 0.0396(9) Uani 1 1 d . . . . .
H1A H 0.494997 0.958346 0.146819 0.047 Uiso 1 1 calc R . . . .
H1B H 0.500398 0.834449 0.214999 0.047 Uiso 1 1 calc R . . . .
C2 C 0.3611(4) 0.4461(6) 0.0653(3) 0.0356(10) Uani 1 1 d . . . . .
N2 N 0.1836(4) 0.8336(6) 0.1150(3) 0.0451(10) Uani 1 1 d . . . . .
C7 C 0.4256(4) 0.7405(6) 0.1009(3) 0.0358(10) Uani 1 1 d . . . . .
C8 C 0.3999(4) 0.5773(6) 0.1260(3) 0.0374(10) Uani 1 1 d . . . . .
H8 H 0.408830 0.555837 0.184541 0.045 Uiso 1 1 calc R . . . .
C6 C 0.4138(4) 0.7718(6) 0.0131(3) 0.0366(10) Uani 1 1 d . . . . .
H6 H 0.431447 0.880851 -0.004146 0.044 Uiso 1 1 calc R . . . .
C4 C 0.3761(4) 0.6412(6) -0.0478(3) 0.0354(10) Uani 1 1 d . . . . .
C3 C 0.3486(5) 0.4774(6) -0.0230(3) 0.0364(10) Uani 1 1 d . . . . .
H3 H 0.322260 0.389951 -0.064477 0.044 Uiso 1 1 calc R . . . .
C11 C 0.0391(5) 0.5715(8) 0.0253(4) 0.0494(13) Uani 1 1 d . . . . .
C10 C 0.0595(8) 0.7168(11) -0.0164(4) 0.091(3) Uani 1 1 d . . . . .
H10 H 0.024750 0.729418 -0.076335 0.109 Uiso 1 1 calc R . . . .
O2W O 0.1433(11) 0.1553(13) 0.2174(6) 0.213(7) Uani 1 1 d . . . . .
H2WA H 0.141665 0.100376 0.171334 0.320 Uiso 1 1 d R . . . .
H2WB H 0.190485 0.107356 0.261534 0.320 Uiso 1 1 d R . . . .
C9 C 0.1319(7) 0.8460(10) 0.0305(4) 0.080(3) Uani 1 1 d . . . . .
H9 H 0.144040 0.944283 0.001019 0.097 Uiso 1 1 calc R . . . .
C13 C 0.1648(6) 0.6905(9) 0.1545(4) 0.068(2) Uani 1 1 d . . . . .
H13 H 0.200935 0.679858 0.214328 0.081 Uiso 1 1 calc R . . . .
O1W O 0.7643(7) 0.9138(10) 0.1444(5) 0.119(3) Uani 1 1 d . . . . .
H1WA H 0.803276 0.843988 0.183358 0.178 Uiso 1 1 d R . . . .
H1WB H 0.757366 0.872878 0.094058 0.178 Uiso 1 1 d R . . . .
C12A C 0.0947(6) 0.5566(10) 0.1120(4) 0.0669(19) Uani 1 1 d . . . . .
H12A H 0.085936 0.457694 0.142474 0.080 Uiso 1 1 calc R . . . .
C5 C 0.3653(4) 0.6730(7) -0.1423(3) 0.0374(10) Uani 1 1 d . . . . .
O3 O 0.3311(4) 0.5427(6) -0.1928(2) 0.0506(10) Uani 1 1 d . . . . .
O4 O 0.3882(4) 0.8178(5) -0.1657(2) 0.0546(10) Uani 1 1 d . . . . .
C1 C 0.3320(4) 0.2699(6) 0.0930(3) 0.0392(10) Uani 1 1 d . . . . .
O1 O 0.3518(4) 0.2438(5) 0.1745(2) 0.0475(9) Uani 1 1 d . . . . .
O2 O 0.2929(4) 0.1537(5) 0.0385(3) 0.0647(13) Uani 1 1 d . . . . .

loop_
_atom_site_aniso_label
_atom_site_aniso_U_11
_atom_site_aniso_U_22
_atom_site_aniso_U_33
_atom_site_aniso_U_23
_atom_site_aniso_U_13
_atom_site_aniso_U_12
Cr1 0.0459(5) 0.0166(4) 0.0117(4) 0.00033(19) 0.0038(3) -0.0159(2)
N1 0.058(3) 0.0281(19) 0.0286(18) -0.0009(15) 0.0084(17) -0.0060(17)
C2 0.045(3) 0.030(2) 0.031(2) 0.0034(18) 0.0104(18) 0.0023(19)
N2 0.054(3) 0.040(2) 0.038(2) -0.0028(18) 0.0099(18) -0.0099(19)
C7 0.045(3) 0.031(2) 0.028(2) -0.0023(17) 0.0077(18) 0.0002(19)
C8 0.053(3) 0.033(2) 0.025(2) 0.0034(18) 0.0109(19) 0.002(2)
C6 0.048(3) 0.028(2) 0.034(2) 0.0057(17) 0.0128(19) -0.0004(19)
C4 0.042(2) 0.038(2) 0.028(2) 0.0022(18) 0.0127(18) 0.0030(19)
C3 0.048(3) 0.031(2) 0.029(2) -0.0024(17) 0.012(2) -0.0010(19)
C11 0.049(3) 0.047(3) 0.045(3) -0.003(3) 0.006(2) -0.015(3)
C10 0.128(7) 0.074(5) 0.040(3) 0.010(3) -0.014(4) -0.054(5)
O2W 0.283(14) 0.120(7) 0.136(8) -0.028(6) -0.071(8) 0.082(8)
C9 0.111(6) 0.060(4) 0.045(3) 0.015(3) -0.010(3) -0.046(4)
C13 0.083(4) 0.072(4) 0.035(3) 0.008(3) 0.000(3) -0.040(4)
O1W 0.160(7) 0.097(5) 0.082(4) -0.016(4) 0.015(4) 0.023(5)
C12A 0.078(4) 0.061(4) 0.048(3) 0.010(3) 0.000(3) -0.032(4)
C5 0.044(3) 0.040(2) 0.029(2) 0.0020(19) 0.0130(18) 0.001(2)
O3 0.078(3) 0.045(2) 0.0306(18) -0.0045(16) 0.0197(18) 0.000(2)
O4 0.078(3) 0.049(2) 0.0365(19) 0.0088(16) 0.0179(18) -0.011(2)
C1 0.048(3) 0.033(2) 0.037(2) 0.0021(19) 0.014(2) -0.001(2)
O1 0.073(3) 0.0316(18) 0.0411(19) 0.0070(15) 0.0232(18) -0.0021(17)
O2 0.098(3) 0.037(2) 0.049(2) -0.0034(17) 0.009(2) -0.024(2)

loop_
_atom_type_symbol
_atom_type_description
_atom_type_scat_dispersion_real
_atom_type_scat_dispersion_imag
_atom_type_scat_source
C C 0.0033 0.0016 'International Tables Vol C Tables 4.2.6.8 and 6.1.1.4'
H H 0.0000 0.0000 'International Tables Vol C Tables 4.2.6.8 and 6.1.1.4'
N N 0.0061 0.0033 'International Tables Vol C Tables 4.2.6.8 and 6.1.1.4'
O O 0.0106 0.0060 'International Tables Vol C Tables 4.2.6.8 and 6.1.1.4'
Cr Cr 0.3209 0.6236 'International Tables Vol C Tables 4.2.6.8 and 6.1.1.4'

loop_
_geom_angle_atom_site_label_1
_geom_angle_atom_site_label_2
_geom_angle_atom_site_label_3
_geom_angle
_geom_angle_site_symmetry_1
_geom_angle_site_symmetry_3
_geom_angle_publ_flag
N2 Cr1 N1 102.21(17) . . ?
O3 Cr1 N1 104.39(17) 4_576 . ?
O3 Cr1 N2 106.61(18) 4_576 . ?
O3 Cr1 O1 105.85(17) 4_576 1_565 ?
O1 Cr1 N1 98.13(16) 1_565 . ?
O1 Cr1 N2 135.60(18) 1_565 . ?
C7 N1 Cr1 111.8(3) . . ?
C8 C2 C3 119.7(4) . . ?
C8 C2 C1 120.5(4) . . ?
C3 C2 C1 119.8(4) . . ?
C9 N2 Cr1 124.1(4) . . ?
C9 N2 C13 117.0(5) . . ?
C13 N2 Cr1 117.9(4) . . ?
C8 C7 N1 119.1(4) . . ?
C8 C7 C6 119.5(4) . . ?
C6 C7 N1 121.2(4) . . ?
C2 C8 C7 120.9(4) . . ?
C4 C6 C7 120.0(4) . . ?
C6 C4 C3 120.6(4) . . ?
C6 C4 C5 120.3(4) . . ?
C3 C4 C5 119.1(4) . . ?
C4 C3 C2 119.3(4) . . ?
C10 C11 C11 120.8(7) . 3_565 ?
C12A C11 C11 121.6(7) . 3_565 ?
C12A C11 C10 117.5(5) . . ?
C11 C10 C9 120.3(6) . . ?
N2 C9 C10 122.2(6) . . ?
N2 C13 C12A 123.9(5) . . ?
C11 C12A C13 119.0(6) . . ?
O3 C5 C4 115.1(4) . . ?
O4 C5 C4 120.0(4) . . ?
O4 C5 O3 124.9(4) . . ?
C5 O3 Cr1 132.9(4) . 4_575 ?
O1 C1 C2 117.6(4) . . ?
O2 C1 C2 120.9(4) . . ?
O2 C1 O1 121.5(5) . . ?
C1 O1 Cr1 105.1(3) . 1_545 ?

loop_
_geom_bond_atom_site_label_1
_geom_bond_atom_site_label_2
_geom_bond_distance
_geom_bond_site_symmetry_2
_geom_bond_publ_flag
Cr1 N1 2.148(5) . ?
Cr1 N2 2.049(4) . ?
Cr1 O3 1.946(4) 4_576 ?
Cr1 O1 1.986(4) 1_565 ?
N1 C7 1.432(6) . ?
C2 C8 1.379(7) . ?
C2 C3 1.405(7) . ?
C2 C1 1.505(7) . ?
N2 C9 1.312(7) . ?
N2 C13 1.328(7) . ?
C7 C8 1.385(7) . ?
C7 C6 1.399(6) . ?
C6 C4 1.377(7) . ?
C4 C3 1.395(7) . ?
C4 C5 1.508(6) . ?
C11 C11 1.522(11) 3_565 ?
C11 C10 1.368(9) . ?
C11 C12A 1.353(8) . ?
C10 C9 1.392(9) . ?
C13 C12A 1.382(8) . ?
C5 O3 1.273(6) . ?
C5 O4 1.237(6) . ?
C1 O1 1.275(6) . ?
C1 O2 1.237(6) . ?
